data_4508252
loop_
_publ_author_name
'Khoj, Manal A.'
'Hughes, Colan E.'
'Harris, Kenneth D. M.'
'Kariuki, Benson M.'

_publ_section_title
;
 Polymorphism in atrans-Cinnamic Acid Derivative Exhibiting Two Distinct
 \b-type Phases: Structural Properties, [2 + 2] Photodimerization
 Reactions, and Polymorphic Phase Transition Behavior
;
_journal_issue 9
_journal_name_full 'Crystal Growth &amp; Design'
_journal_page_first 4110
_journal_paper_doi 10.1021/cg4009202
_journal_volume 13
_journal_year 2013
_chemical_formula_moiety 'C9 H7 F O2'
_chemical_formula_sum 'C9 H7 F O2'
_chemical_formula_weight 166.15
_chemical_name_systematic
;
 ?
;
_space_group_IT_number 14
_symmetry_cell_setting monoclinic
_symmetry_space_group_name_Hall '-P 2ybc'
_symmetry_space_group_name_H-M 'P 1 21/c 1'
_atom_sites_solution_hydrogens geom
_atom_sites_solution_primary direct
_atom_sites_solution_secondary difmap
_audit_creation_method SHELXL-97
_cell_angle_alpha 90.00
_cell_angle_beta 91.250(4)
_cell_angle_gamma 90.00
_cell_formula_units_Z 4
_cell_length_a 6.5290(4)
_cell_length_b 3.7750(2)
_cell_length_c 31.1015(18)
_cell_measurement_reflns_used 1227
_cell_measurement_temperature 150(2)
_cell_measurement_theta_max 73.42
_cell_measurement_theta_min 5.69
_cell_volume 766.38(8)
_computing_cell_refinement
;
CrysAlisPro, Agilent Technologies,
Version 1.171.36.28 (release 01-02-2013 CrysAlis171 .NET)
(compiled Feb  1 2013,16:14:44)
;
_computing_data_collection
;
CrysAlisPro, Agilent Technologies,
Version 1.171.36.28 (release 01-02-2013 CrysAlis171 .NET)
(compiled Feb  1 2013,16:14:44)
;
_computing_data_reduction
;
CrysAlisPro, Agilent Technologies,
Version 1.171.36.28 (release 01-02-2013 CrysAlis171 .NET)
(compiled Feb  1 2013,16:14:44)
;
_diffrn_ambient_temperature 150.00(10)
_diffrn_measured_fraction_theta_full 0.980
_diffrn_measured_fraction_theta_max 0.943
_diffrn_measurement_device_type 'SuperNova, Dual, Cu at zero, Atlas'
_diffrn_measurement_method '\w scans'
_diffrn_radiation_monochromator mirror
_diffrn_radiation_source 'SuperNova (Cu) X-ray Source'
_diffrn_radiation_type 'Cu K\a'
_diffrn_radiation_wavelength 1.5418
_diffrn_reflns_av_R_equivalents 0.0160
_diffrn_reflns_av_sigmaI/netI 0.0286
_diffrn_reflns_limit_h_max 7
_diffrn_reflns_limit_h_min -7
_diffrn_reflns_limit_k_max 4
_diffrn_reflns_limit_k_min -2
_diffrn_reflns_limit_l_max 32
_diffrn_reflns_limit_l_min -37
_diffrn_reflns_number 2253
_diffrn_reflns_theta_full 70.00
_diffrn_reflns_theta_max 73.42
_diffrn_reflns_theta_min 5.69
_exptl_absorpt_coefficient_mu 1.002
_exptl_absorpt_correction_T_max 0.9706
_exptl_absorpt_correction_T_min 0.8248
_exptl_absorpt_correction_type multi-scan
_exptl_absorpt_process_details
;
CrysAlisPro, Agilent Technologies,
Version 1.171.36.28 (release 01-02-2013 CrysAlis171 .NET)
(compiled Feb  1 2013,16:14:44)
Empirical absorption correction using spherical harmonics,
 implemented in SCALE3 ABSPACK scaling algorithm.
;
_exptl_crystal_colour colourless
_exptl_crystal_density_diffrn 1.440
_exptl_crystal_density_method 'not measured'
_exptl_crystal_description plate
_exptl_crystal_F_000 344
_exptl_crystal_size_max 0.20
_exptl_crystal_size_mid 0.12
_exptl_crystal_size_min 0.03
_refine_diff_density_max 0.250
_refine_diff_density_min -0.263
_refine_diff_density_rms 0.046
_refine_ls_extinction_method none
_refine_ls_goodness_of_fit_ref 1.096
_refine_ls_hydrogen_treatment mixed
_refine_ls_matrix_type full
_refine_ls_number_parameters 138
_refine_ls_number_reflns 1462
_refine_ls_number_restraints 289
_refine_ls_restrained_S_all 1.039
_refine_ls_R_factor_all 0.0597
_refine_ls_R_factor_gt 0.0513
_refine_ls_shift/su_max 0.001
_refine_ls_shift/su_mean 0.000
_refine_ls_structure_factor_coef Fsqd
_refine_ls_weighting_details 'calc w=1/[\s^2^(Fo^2^)+(0.0771P)^2^+0.3151P] where P=(Fo^2^+2Fc^2^)/3'
_refine_ls_weighting_scheme calc
_refine_ls_wR_factor_gt 0.1442
_refine_ls_wR_factor_ref 0.1518
_reflns_number_gt 1227
_reflns_number_total 1462
_reflns_threshold_expression >2\s(I)
_cod_data_source_file cg4009202_si_001.cif
_cod_data_source_block bmk1347
_cod_depositor_comments
;
The following automatic conversions were performed:

'_symmetry_cell_setting' value 'Monoclinic' changed to 'monoclinic'
according to /home/saulius/struct/CIF-dictionaries/cif_core.dic
dictionary named 'cif_core.dic' version 2.4.2 from 2011-04-26.

Automatic conversion script
Id: cif_fix_values 1891 2012-01-12 08:04:46Z andrius 
;
_cod_original_sg_symbol_H-M P21/c
_cod_database_code 4508252

loop_
_symmetry_equiv_pos_as_xyz
'x, y, z'
'-x, y+1/2, -z+1/2'
'-x, -y, -z'
'x, -y-1/2, z-1/2'

loop_
_atom_site_label
_atom_site_type_symbol
_atom_site_fract_x
_atom_site_fract_y
_atom_site_fract_z
_atom_site_U_iso_or_equiv
_atom_site_adp_type
_atom_site_occupancy
_atom_site_symmetry_multiplicity
_atom_site_calc_flag
_atom_site_refinement_flags
_atom_site_disorder_assembly
_atom_site_disorder_group
C1 C 0.2286(3) -0.1484(5) 0.03516(6) 0.0317(4) Uani 1 1 d . B .
C2 C 0.4068(3) -0.2626(5) 0.06135(6) 0.0330(4) Uani 1 1 d . . .
H2 H 0.5167 -0.3813 0.0479 0.040 Uiso 1 1 calc R A 1
C3 C 0.41686(19) -0.2026(3) 0.10334(4) 0.0298(4) Uani 0.831(3) 1 d P B 1
H3 H 0.3046 -0.0822 0.1156 0.036 Uiso 0.831(3) 1 calc PR B 1
C4 C 0.58648(19) -0.3061(3) 0.13251(4) 0.0275(5) Uani 0.831(3) 1 d PRU B 1
C5 C 0.56298(19) -0.2503(3) 0.17630(4) 0.0304(6) Uani 0.831(3) 1 d PRU B 1
H5 H 0.4393 -0.1518 0.1865 0.037 Uiso 0.831(3) 1 calc PR B 1
C6 C 0.72043(19) -0.3387(3) 0.20513(4) 0.0344(6) Uani 0.831(3) 1 d PRU B 1
C7 C 0.90137(19) -0.4828(3) 0.19018(4) 0.0376(7) Uani 0.831(3) 1 d PRU B 1
H7 H 1.0090 -0.5432 0.2099 0.045 Uiso 0.831(3) 1 calc PR B 1
C8 C 0.92487(19) -0.5386(3) 0.14639(4) 0.0376(7) Uani 0.831(3) 1 d PRU B 1
H8 H 1.0485 -0.6371 0.1362 0.045 Uiso 0.831(3) 1 calc PR B 1
C9 C 0.76743(19) -0.4502(3) 0.11755(4) 0.0328(6) Uani 0.831(3) 1 d PRU B 1
H9 H 0.7835 -0.4884 0.0876 0.039 Uiso 0.831(3) 1 calc PR B 1
F1 F 0.6980(2) -0.2824(5) 0.24703(5) 0.0510(5) Uani 0.831(3) 1 d PU B 1
O1 O 0.0847(2) 0.0204(4) 0.05149(4) 0.0400(4) Uani 1 1 d U . .
O2 O 0.2318(2) -0.2315(4) -0.00509(4) 0.0430(4) Uani 1 1 d U . .
H2A H 0.1241 -0.1589 -0.0175 0.065 Uiso 1 1 calc R B .
C3A C 0.41686(19) -0.2026(3) 0.10334(4) 0.0298(4) Uani 0.169(3) 1 d PU B 2
H3A H 0.3026 -0.0755 0.1138 0.036 Uiso 0.169(3) 1 calc PR B 2
C4A C 0.5731(11) -0.2957(19) 0.1378(3) 0.0339(8) Uani 0.169(3) 1 d PRU B 2
C5A C 0.7624(11) -0.4368(19) 0.1274(3) 0.030(2) Uani 0.169(3) 1 d PRU B 2
H5A H 0.7945 -0.4781 0.0982 0.036 Uiso 0.169(3) 1 calc PR B 2
C6A C 0.9048(11) -0.5175(19) 0.1599(3) 0.023(2) Uani 0.169(3) 1 d PRDU B 2
C7A C 0.8579(11) -0.4571(19) 0.2026(3) 0.032(2) Uani 0.169(3) 1 d PRU B 2
H7A H 0.9552 -0.5123 0.2248 0.039 Uiso 0.169(3) 1 calc PR B 2
C8A C 0.6686(11) -0.3160(19) 0.2130(3) 0.046(2) Uani 0.169(3) 1 d PRU B 2
H8A H 0.6365 -0.2747 0.2422 0.055 Uiso 0.169(3) 1 calc PR B 2
C9A C 0.5262(11) -0.2353(19) 0.1805(3) 0.029(2) Uani 0.169(3) 1 d PRU B 2
H9A H 0.3968 -0.1388 0.1876 0.035 Uiso 0.169(3) 1 calc PR B 2
F1A F 1.0885(10) -0.655(2) 0.1510(3) 0.049(2) Uani 0.169(3) 1 d PD B 2

loop_
_atom_site_aniso_label
_atom_site_aniso_U_11
_atom_site_aniso_U_22
_atom_site_aniso_U_33
_atom_site_aniso_U_23
_atom_site_aniso_U_13
_atom_site_aniso_U_12
C1 0.0373(10) 0.0289(9) 0.0292(9) 0.0008(7) 0.0036(7) 0.0023(8)
C2 0.0340(9) 0.0289(9) 0.0365(10) 0.0003(8) 0.0055(7) 0.0037(8)
C3 0.0287(9) 0.0250(9) 0.0358(10) 0.0005(7) 0.0040(7) 0.0025(7)
C4 0.0298(10) 0.0212(10) 0.0317(11) 0.0009(9) 0.0022(9) -0.0028(10)
C5 0.0270(11) 0.0302(12) 0.0342(13) -0.0019(10) 0.0030(9) -0.0018(9)
C6 0.0335(13) 0.0339(12) 0.0357(12) 0.0032(10) -0.0027(10) -0.0054(10)
C7 0.0338(13) 0.0326(12) 0.0462(19) 0.0060(12) -0.0064(12) -0.0014(10)
C8 0.0347(14) 0.0323(12) 0.0458(17) -0.0013(11) 0.0035(11) 0.0028(11)
C9 0.0319(12) 0.0285(12) 0.0383(14) -0.0028(10) 0.0047(9) 0.0022(10)
F1 0.0481(9) 0.0730(12) 0.0318(8) 0.0016(7) -0.0053(6) -0.0071(8)
O1 0.0406(8) 0.0457(9) 0.0339(7) -0.0041(6) 0.0032(5) 0.0126(7)
O2 0.0458(8) 0.0527(9) 0.0306(7) -0.0048(6) -0.0002(6) 0.0153(7)
C3A 0.0287(9) 0.0250(9) 0.0358(10) 0.0005(7) 0.0040(7) 0.0025(7)
C4A 0.0315(11) 0.0223(19) 0.0482(3) -0.003(3) 0.009(3) 0.005(3)
C5A 0.034(4) 0.024(4) 0.032(3) 0.000(3) 0.006(3) -0.001(3)
C6A 0.020(3) 0.021(3) 0.028(4) 0.000(3) 0.007(3) 0.006(3)
C7A 0.039(4) 0.030(4) 0.028(4) 0.000(3) 0.000(4) -0.003(4)
C8A 0.041(4) 0.043(4) 0.053(4) 0.004(4) -0.003(4) 0.000(4)
C9A 0.028(3) 0.029(4) 0.031(4) -0.001(3) 0.003(3) 0.002(3)
F1A 0.030(4) 0.053(5) 0.065(5) -0.004(4) 0.006(3) 0.016(3)

loop_
_atom_type_symbol
_atom_type_description
_atom_type_scat_dispersion_real
_atom_type_scat_dispersion_imag
_atom_type_scat_source
C C 0.0181 0.0091 'International Tables Vol C Tables 4.2.6.8 and 6.1.1.4'
H H 0.0000 0.0000 'International Tables Vol C Tables 4.2.6.8 and 6.1.1.4'
F F 0.0727 0.0534 'International Tables Vol C Tables 4.2.6.8 and 6.1.1.4'
O O 0.0492 0.0322 'International Tables Vol C Tables 4.2.6.8 and 6.1.1.4'

loop_
_geom_angle_atom_site_label_1
_geom_angle_atom_site_label_2
_geom_angle_atom_site_label_3
_geom_angle
O1 C1 O2 123.04(17)
O1 C1 C2 121.09(17)
O2 C1 C2 115.87(16)
C3 C2 C1 121.14(16)
C3 C2 H2 119.4
C1 C2 H2 119.4
C2 C3 C4 125.68(10)
C2 C3 H3 117.2
C4 C3 H3 117.2
C5 C4 C9 120.0
C5 C4 C3 117.8
C9 C4 C3 122.2
C4 C5 C6 120.0
C4 C5 H5 120.0
C6 C5 H5 120.0
F1 C6 C7 120.16(9)
F1 C6 C5 119.84(9)
C7 C6 C5 120.0
C6 C7 C8 120.0
C6 C7 H7 120.0
C8 C7 H7 120.0
C9 C8 C7 120.0
C9 C8 H8 120.0
C7 C8 H8 120.0
C8 C9 C4 120.0
C8 C9 H9 120.0
C4 C9 H9 120.0
C1 O2 H2A 109.5
C5A C4A C9A 120.0
C4A C5A C6A 120.0
C4A C5A H5A 120.0
C6A C5A H5A 120.0
F1A C6A C7A 118.5(5)
F1A C6A C5A 121.5(5)
C7A C6A C5A 120.0
C6A C7A C8A 120.0
C6A C7A H7A 120.0
C8A C7A H7A 120.0
C7A C8A C9A 120.0
C7A C8A H8A 120.0
C9A C8A H8A 120.0
C8A C9A C4A 120.0
C8A C9A H9A 120.0
C4A C9A H9A 120.0

loop_
_geom_bond_atom_site_label_1
_geom_bond_atom_site_label_2
_geom_bond_distance
C1 O1 1.252(2)
C1 O2 1.291(2)
C1 C2 1.471(3)
C2 C3 1.326(2)
C2 H2 0.9500
C3 C4 1.4690
C3 H3 0.9500
C4 C5 1.3899
C4 C9 1.3900
C5 C6 1.3900
C5 H5 0.9500
C6 F1 1.3315(19)
C6 C7 1.3900
C7 C8 1.3900
C7 H7 0.9500
C8 C9 1.3900
C8 H8 0.9500
C9 H9 0.9500
O2 H2A 0.8400
C4A C5A 1.3900
C4A C9A 1.3900
C5A C6A 1.3900
C5A H5A 0.9500
C6A F1A 1.342(7)
C6A C7A 1.3900
C7A C8A 1.3900
C7A H7A 0.9500
C8A C9A 1.3900
C8A H8A 0.9500
C9A H9A 0.9500
